data_7036719
loop_
_publ_author_name
'Prashanth, Billa'
'Singh, Sanjay'

_publ_section_title
;
 Concise access to iminophosphonamide stabilized heteroleptic germylenes:
 chemical reactivity and structural investigation.
;
_journal_issue 14
_journal_name_full 'Dalton transactions (Cambridge, England : 2003)'
_journal_page_first 6079
_journal_page_last 6087
_journal_paper_doi 10.1039/c5dt02287h
_journal_volume 45
_journal_year 2016
_chemical_formula_moiety 'C28 H36 Cl Ge N2 P S'
_chemical_formula_sum 'C28 H36 Cl Ge N2 P S'
_chemical_formula_weight 571.66
_chemical_name_systematic
;
 ?
;
_chemical_properties_physical 'Air-sensitive, Moisture-sensitive'
_space_group_IT_number 2
_symmetry_cell_setting triclinic
_symmetry_Int_Tables_number 2
_symmetry_space_group_name_Hall '-P 1'
_symmetry_space_group_name_H-M 'P -1'
_atom_sites_solution_hydrogens geom
_atom_sites_solution_primary direct
_atom_sites_solution_secondary difmap
_audit_creation_date 2015-05-25T10:57:52-00:00
_audit_creation_method 'WinGX routine CIF_UPDATE'
_audit_update_record
;
2015-05-25 deposited with the CCDC.
2015-09-30 downloaded from the CCDC.
;
_cell_angle_alpha 103.237(9)
_cell_angle_beta 95.103(12)
_cell_angle_gamma 113.16(2)
_cell_formula_units_Z 2
_cell_length_a 10.161(6)
_cell_length_b 10.434(6)
_cell_length_c 14.996(8)
_cell_measurement_reflns_used 3147
_cell_measurement_temperature 100
_cell_measurement_theta_max 27.5
_cell_measurement_theta_min 3.1
_cell_volume 1394.2(14)
_computing_cell_refinement
;
        CrystalClear-SM Expert 2.0 r15 (Rigaku, 2011)
;
_computing_data_collection
;
        CrystalClear-SM Expert 2.0 r15 (Rigaku, 2011)
;
_computing_data_reduction
;
        CrystalClear-SM Expert 2.0 r15 (Rigaku, 2011)
;
_computing_molecular_graphics 'Olex2 (Dolomanov et al., 2009)'
_computing_publication_material 'Olex2 (Dolomanov et al., 2009)'
_computing_structure_refinement 'XL (Sheldrick, 2008)'
_computing_structure_solution 'ShelXS (Sheldrick, 2008)'
_diffrn_ambient_temperature 100
_diffrn_detector CCD
_diffrn_detector_area_resol_mean 13.6612
_diffrn_measured_fraction_theta_full 0.997
_diffrn_measured_fraction_theta_max 0.997
_diffrn_measurement_device
;
        XtaLABmini: Fixed Chi 2 circle
;
_diffrn_measurement_device_type 'Rigaku Mercury375R (2x2 bin mode)'
_diffrn_measurement_method 'profile data from \w-scans'
_diffrn_orient_matrix_type d*Trek
_diffrn_orient_matrix_UB_11 -0.021985
_diffrn_orient_matrix_UB_12 -0.102136
_diffrn_orient_matrix_UB_13 0.03196
_diffrn_orient_matrix_UB_21 0.079624
_diffrn_orient_matrix_UB_22 -0.049522
_diffrn_orient_matrix_UB_23 0.05531
_diffrn_orient_matrix_UB_31 -0.013848
_diffrn_orient_matrix_UB_32 0.009269
_diffrn_orient_matrix_UB_33 0.067904
_diffrn_radiation_monochromator 'Graphite Monochromator'
_diffrn_radiation_type MoK\a
_diffrn_radiation_wavelength 0.71073
_diffrn_reflns_av_R_equivalents 0.1226
_diffrn_reflns_limit_h_max 12
_diffrn_reflns_limit_h_min -12
_diffrn_reflns_limit_k_max 12
_diffrn_reflns_limit_k_min -12
_diffrn_reflns_limit_l_max 18
_diffrn_reflns_limit_l_min -18
_diffrn_reflns_number 12709
_diffrn_reflns_theta_full 25.35
_diffrn_reflns_theta_max 25.35
_diffrn_reflns_theta_min 3.06
_diffrn_source 'Sealed Tube'
_diffrn_standards_number 0
_exptl_absorpt_coefficient_mu 1.346
_exptl_absorpt_correction_T_max 1
_exptl_absorpt_correction_T_min 0.722
_exptl_absorpt_correction_type multi-scan
_exptl_absorpt_process_details
;
        Pflugrath, JW (1999) Acta Cryst. D55, 1718-1725.
       Although that is the official publication, Thad Niemeyer
       of Rigaku/MSC has re-written the bulk of the crystal-
       lographic code in d*TREK.  Robert Bolotovsky of Rigaku
       has made numerous contributions as well.  The reqab
       absorption correction algorithm is written by Robert
       Jacobson of Iowa State University.  The habscor absorption
       correction algorithm is written by Tsuneyuki Higashi
       of Rigaku.  We also want to acknowledge the works of many
       others.
;
_exptl_crystal_colour 'clear light colourless'
_exptl_crystal_density_diffrn 1.362
_exptl_crystal_density_method "'not measured"
_exptl_crystal_description block
_exptl_crystal_F_000 596
_exptl_crystal_recrystallization_method 'Re-crystallisation from solvent: Toluene'
_exptl_crystal_size_max 0.2
_exptl_crystal_size_mid 0.2
_exptl_crystal_size_min 0.2
_refine_diff_density_max 1.529
_refine_diff_density_min -0.744
_refine_diff_density_rms 0.133
_refine_ls_extinction_method none
_refine_ls_goodness_of_fit_ref 1.044
_refine_ls_hydrogen_treatment constr
_refine_ls_matrix_type full
_refine_ls_number_parameters 308
_refine_ls_number_reflns 5104
_refine_ls_number_restraints 0
_refine_ls_restrained_S_all 1.044
_refine_ls_R_factor_all 0.1258
_refine_ls_R_factor_gt 0.0775
_refine_ls_shift/su_max 0
_refine_ls_shift/su_mean 0
_refine_ls_structure_factor_coef Fsqd
_refine_ls_weighting_details 'calc w=1/[\s^2^(Fo^2^)+(0.0660P)^2^+0.0000P] where P=(Fo^2^+2Fc^2^)/3'
_refine_ls_weighting_scheme calc
_refine_ls_wR_factor_gt 0.1569
_refine_ls_wR_factor_ref 0.1924
_reflns_number_gt 3068
_reflns_number_total 5104
_reflns_threshold_expression >2sigma(I)
_cod_data_source_file c5dt02287h2.cif
_cod_data_source_block Compound_5
_cod_depositor_comments 'Adding full bibliography for 7036716--7036720.cif.'
_cod_original_cell_volume 1394.1(14)
_cod_database_code 7036719

loop_
_symmetry_equiv_pos_as_xyz
'x, y, z'
'-x, -y, -z'

loop_
_atom_site_label
_atom_site_type_symbol
_atom_site_fract_x
_atom_site_fract_y
_atom_site_fract_z
_atom_site_U_iso_or_equiv
_atom_site_adp_type
_atom_site_occupancy
_atom_site_calc_flag
C1 C 0.2604(8) 0.2138(7) 0.3635(5) 0.0268(16) Uani 1 d
C2 C 0.1202(8) 0.1933(8) 0.3984(6) 0.043(2) Uani 1 d
H2A H 0.1311 0.2863 0.4393 0.065 Uiso 1 calc
H2B H 0.0991 0.1214 0.4335 0.065 Uiso 1 calc
H2C H 0.0397 0.159 0.345 0.065 Uiso 1 calc
C3 C 0.3855(8) 0.2645(8) 0.4460(5) 0.041(2) Uani 1 d
H3A H 0.4781 0.2911 0.4241 0.061 Uiso 1 calc
H3B H 0.3707 0.1857 0.4748 0.061 Uiso 1 calc
H3C H 0.3883 0.3494 0.4922 0.061 Uiso 1 calc
C4 C 0.2423(9) 0.0684(7) 0.2973(5) 0.044(2) Uani 1 d
H4A H 0.1526 0.0281 0.2499 0.067 Uiso 1 calc
H4B H 0.2364 -0.0004 0.3334 0.067 Uiso 1 calc
H4C H 0.3263 0.0852 0.2667 0.067 Uiso 1 calc
C5 C 0.0328(7) 0.2766(6) 0.2012(5) 0.0211(14) Uani 1 d
C6 C 0.0257(7) 0.1533(7) 0.1364(5) 0.0236(15) Uani 1 d
H6 H 0.1134 0.1446 0.1268 0.028 Uiso 1 calc
C7 C -0.1064(7) 0.0443(7) 0.0863(5) 0.0262(15) Uani 1 d
H7 H -0.1097 -0.0379 0.0412 0.031 Uiso 1 calc
C8 C -0.2353(7) 0.0546(7) 0.1019(5) 0.0269(16) Uani 1 d
H8 H -0.3271 -0.0206 0.0679 0.032 Uiso 1 calc
C9 C -0.2283(7) 0.1762(7) 0.1677(5) 0.0292(17) Uani 1 d
H9 H -0.3162 0.1838 0.1779 0.035 Uiso 1 calc
C10 C -0.0955(7) 0.2865(7) 0.2189(4) 0.0229(14) Uani 1 d
H10 H -0.0922 0.3675 0.2653 0.027 Uiso 1 calc
C11 C 0.1846(7) 0.5448(7) 0.3509(5) 0.0245(15) Uani 1 d
C12 C 0.1123(7) 0.6195(7) 0.3186(5) 0.0314(12) Uani 1 d
H12 H 0.0803 0.5988 0.2533 0.038 Uiso 1 calc
C13 C 0.0863(8) 0.7239(7) 0.3807(6) 0.039(2) Uani 1 d
H13 H 0.0318 0.7701 0.3584 0.047 Uiso 1 calc
C14 C 0.1402(7) 0.7599(7) 0.4751(5) 0.0314(12) Uani 1 d
H14 H 0.1273 0.8347 0.5178 0.038 Uiso 1 calc
C15 C 0.2119(8) 0.6880(7) 0.5071(5) 0.0385(19) Uani 1 d
H15 H 0.246 0.7115 0.5725 0.046 Uiso 1 calc
C16 C 0.2360(8) 0.5817(7) 0.4466(5) 0.0324(17) Uani 1 d
H16 H 0.2876 0.5339 0.4702 0.039 Uiso 1 calc
C17 C 0.3532(7) 0.5856(6) 0.1635(4) 0.0194(14) Uani 1 d
C18 C 0.2881(7) 0.5427(7) 0.0684(4) 0.0205(14) Uani 1 d
C19 C 0.3001(7) 0.6534(7) 0.0270(5) 0.0257(15) Uani 1 d
H19 H 0.2583 0.6271 -0.0374 0.031 Uiso 1 calc
C20 C 0.3706(8) 0.7989(7) 0.0763(5) 0.0288(16) Uani 1 d
H20 H 0.3719 0.8715 0.0475 0.035 Uiso 1 calc
C21 C 0.4386(7) 0.8369(7) 0.1676(5) 0.0265(15) Uani 1 d
H21 H 0.4913 0.9372 0.2007 0.032 Uiso 1 calc
C22 C 0.4333(6) 0.7340(6) 0.2135(4) 0.0162(13) Uani 1 d
C23 C 0.2127(7) 0.3847(7) 0.0081(4) 0.0237(15) Uani 1 d
H23 H 0.2147 0.322 0.0492 0.028 Uiso 1 calc
C24 C 0.0534(8) 0.3390(8) -0.0343(5) 0.0373(18) Uani 1 d
H24A H 0.0016 0.3581 0.0155 0.056 Uiso 1 calc
H24B H 0.0078 0.2349 -0.0679 0.056 Uiso 1 calc
H24C H 0.0484 0.3948 -0.078 0.056 Uiso 1 calc
C25 C 0.2973(8) 0.3572(7) -0.0699(5) 0.0365(19) Uani 1 d
H25A H 0.298 0.4181 -0.111 0.055 Uiso 1 calc
H25B H 0.2493 0.2544 -0.1065 0.055 Uiso 1 calc
H25C H 0.398 0.3816 -0.0415 0.055 Uiso 1 calc
C26 C 0.5231(7) 0.7859(7) 0.3118(5) 0.0245(15) Uani 1 d
H26 H 0.4962 0.7003 0.3372 0.029 Uiso 1 calc
C27 C 0.6869(7) 0.8448(7) 0.3108(5) 0.0308(16) Uani 1 d
H27A H 0.7083 0.7663 0.2755 0.046 Uiso 1 calc
H27B H 0.7427 0.882 0.3751 0.046 Uiso 1 calc
H27C H 0.7143 0.9236 0.2812 0.046 Uiso 1 calc
C28 C 0.4913(8) 0.9019(7) 0.3773(5) 0.0303(16) Uani 1 d
H28A H 0.5148 0.9863 0.353 0.046 Uiso 1 calc
H28B H 0.5511 0.9323 0.4398 0.046 Uiso 1 calc
H28C H 0.3877 0.8613 0.3808 0.046 Uiso 1 calc
N1 N 0.3011(6) 0.3261(5) 0.3116(4) 0.0206(12) Uani 1 d
N2 N 0.3367(5) 0.4730(5) 0.2095(3) 0.0179(11) Uani 1 d
P1 P 0.21128(18) 0.40523(17) 0.26910(11) 0.0183(4) Uani 1 d
S1 S 0.6735(2) 0.4897(2) 0.31486(14) 0.0396(5) Uani 1 d
Cl1 Cl 0.41375(19) 0.20445(18) 0.12311(12) 0.0299(4) Uani 1 d
Ge1 Ge 0.45898(8) 0.38795(8) 0.24760(5) 0.0250(2) Uani 1 d

loop_
_atom_site_aniso_label
_atom_site_aniso_U_11
_atom_site_aniso_U_22
_atom_site_aniso_U_33
_atom_site_aniso_U_23
_atom_site_aniso_U_13
_atom_site_aniso_U_12
C1 0.037(4) 0.026(4) 0.023(4) 0.013(3) 0.008(3) 0.016(3)
C2 0.039(5) 0.041(5) 0.062(6) 0.034(4) 0.022(4) 0.016(4)
C3 0.047(5) 0.047(5) 0.035(5) 0.027(4) 0.003(4) 0.020(4)
C4 0.064(6) 0.022(4) 0.049(5) 0.017(4) 0.015(5) 0.016(4)
C5 0.018(3) 0.014(3) 0.032(4) 0.010(3) 0.007(3) 0.004(3)
C6 0.023(4) 0.019(4) 0.028(4) 0.008(3) 0.001(3) 0.008(3)
C7 0.033(4) 0.019(4) 0.023(4) 0.004(3) 0.008(3) 0.008(3)
C8 0.018(4) 0.033(4) 0.028(4) 0.020(3) 0.002(3) 0.003(3)
C9 0.018(4) 0.038(4) 0.038(5) 0.018(4) 0.012(3) 0.013(3)
C10 0.021(4) 0.022(4) 0.024(4) 0.007(3) 0.008(3) 0.007(3)
C11 0.026(4) 0.017(3) 0.030(4) 0.005(3) 0.011(3) 0.008(3)
C12 0.028(3) 0.018(3) 0.041(4) -0.004(2) 0.015(3) 0.009(2)
C13 0.026(4) 0.020(4) 0.072(6) 0.012(4) 0.018(4) 0.008(3)
C14 0.028(3) 0.018(3) 0.041(4) -0.004(2) 0.015(3) 0.009(2)
C15 0.044(5) 0.027(4) 0.026(4) -0.010(3) 0.011(4) 0.006(4)
C16 0.027(4) 0.031(4) 0.039(5) 0.007(3) 0.012(3) 0.012(4)
C17 0.023(3) 0.017(3) 0.021(4) 0.007(3) 0.010(3) 0.010(3)
C18 0.016(3) 0.023(4) 0.021(4) 0.006(3) 0.005(3) 0.007(3)
C19 0.019(3) 0.031(4) 0.023(4) 0.007(3) -0.004(3) 0.009(3)
C20 0.039(4) 0.022(4) 0.029(4) 0.012(3) 0.009(3) 0.014(3)
C21 0.031(4) 0.024(4) 0.023(4) 0.003(3) 0.005(3) 0.011(3)
C22 0.017(3) 0.016(3) 0.016(3) 0.006(3) 0.007(3) 0.006(3)
C23 0.024(4) 0.030(4) 0.019(4) 0.008(3) 0.006(3) 0.013(3)
C24 0.032(4) 0.037(5) 0.040(5) 0.005(4) -0.005(4) 0.017(4)
C25 0.049(5) 0.024(4) 0.035(5) 0.006(3) 0.019(4) 0.013(4)
C26 0.025(4) 0.021(4) 0.028(4) 0.012(3) 0.009(3) 0.008(3)
C27 0.035(4) 0.026(4) 0.030(4) 0.006(3) 0.004(3) 0.014(4)
C28 0.036(4) 0.026(4) 0.024(4) 0.007(3) 0.003(3) 0.010(4)
N1 0.023(3) 0.019(3) 0.027(3) 0.009(2) 0.010(2) 0.014(3)
N2 0.018(3) 0.016(3) 0.020(3) 0.006(2) 0.009(2) 0.007(2)
P1 0.0195(9) 0.0165(9) 0.0189(9) 0.0040(7) 0.0047(7) 0.0082(7)
S1 0.0374(11) 0.0372(12) 0.0379(12) 0.0109(9) -0.0010(9) 0.0113(10)
Cl1 0.0309(9) 0.0288(10) 0.0281(10) 0.0005(7) 0.0046(8) 0.0154(8)
Ge1 0.0267(4) 0.0273(4) 0.0270(5) 0.0102(3) 0.0084(3) 0.0156(4)

loop_
_atom_type_symbol
_atom_type_description
_atom_type_scat_dispersion_real
_atom_type_scat_dispersion_imag
_atom_type_scat_source
C C 0.0033 0.0016 'International Tables Vol C Tables 4.2.6.8 and 6.1.1.4'
H H 0 0 'International Tables Vol C Tables 4.2.6.8 and 6.1.1.4'
Cl Cl 0.1484 0.1585 'International Tables Vol C Tables 4.2.6.8 and 6.1.1.4'
Ge Ge 0.1547 1.8001 'International Tables Vol C Tables 4.2.6.8 and 6.1.1.4'
N N 0.0061 0.0033 'International Tables Vol C Tables 4.2.6.8 and 6.1.1.4'
P P 0.1023 0.0942 'International Tables Vol C Tables 4.2.6.8 and 6.1.1.4'
S S 0.1246 0.1234 'International Tables Vol C Tables 4.2.6.8 and 6.1.1.4'

loop_
_geom_angle_atom_site_label_1
_geom_angle_atom_site_label_2
_geom_angle_atom_site_label_3
_geom_angle
C2 C1 C3 109.8(6)
C2 C1 C4 109.6(6)
C3 C1 C4 109.6(6)
N1 C1 C2 112.1(5)
N1 C1 C3 107.4(5)
N1 C1 C4 108.4(5)
C1 C2 H2A 109.5
C1 C2 H2B 109.5
C1 C2 H2C 109.5
H2A C2 H2B 109.5
H2A C2 H2C 109.5
H2B C2 H2C 109.5
C1 C3 H3A 109.5
C1 C3 H3B 109.5
C1 C3 H3C 109.5
H3A C3 H3B 109.5
H3A C3 H3C 109.5
H3B C3 H3C 109.5
C1 C4 H4A 109.5
C1 C4 H4B 109.5
C1 C4 H4C 109.5
H4A C4 H4B 109.5
H4A C4 H4C 109.5
H4B C4 H4C 109.5
C6 C5 P1 116.6(5)
C10 C5 C6 119.8(6)
C10 C5 P1 123.1(5)
C5 C6 H6 119.6
C7 C6 C5 120.8(6)
C7 C6 H6 119.6
C6 C7 H7 120.1
C6 C7 C8 119.8(6)
C8 C7 H7 120.1
C7 C8 H8 120.3
C9 C8 C7 119.3(6)
C9 C8 H8 120.3
C8 C9 H9 119.4
C10 C9 C8 121.3(6)
C10 C9 H9 119.4
C5 C10 H10 120.6
C9 C10 C5 118.9(6)
C9 C10 H10 120.6
C12 C11 P1 119.9(5)
C16 C11 C12 118.5(6)
C16 C11 P1 121.5(5)
C11 C12 H12 119.6
C13 C12 C11 120.8(7)
C13 C12 H12 119.6
C12 C13 H13 120.2
C14 C13 C12 119.5(7)
C14 C13 H13 120.2
C13 C14 H14 120
C15 C14 C13 119.9(6)
C15 C14 H14 120
C14 C15 H15 119.3
C14 C15 C16 121.4(7)
C16 C15 H15 119.3
C11 C16 H16 120.1
C15 C16 C11 119.8(6)
C15 C16 H16 120.1
C18 C17 C22 121.1(5)
C18 C17 N2 118.5(5)
C22 C17 N2 120.4(5)
C17 C18 C23 123.7(5)
C19 C18 C17 117.3(6)
C19 C18 C23 119.0(6)
C18 C19 H19 118.8
C20 C19 C18 122.4(6)
C20 C19 H19 118.8
C19 C20 H20 120.6
C21 C20 C19 118.8(6)
C21 C20 H20 120.6
C20 C21 H21 118.8
C20 C21 C22 122.4(6)
C22 C21 H21 118.8
C17 C22 C26 123.3(5)
C21 C22 C17 118.0(6)
C21 C22 C26 118.6(5)
C18 C23 H23 107.7
C18 C23 C24 112.7(5)
C18 C23 C25 110.6(5)
C24 C23 H23 107.7
C24 C23 C25 110.3(6)
C25 C23 H23 107.7
C23 C24 H24A 109.5
C23 C24 H24B 109.5
C23 C24 H24C 109.5
H24A C24 H24B 109.5
H24A C24 H24C 109.5
H24B C24 H24C 109.5
C23 C25 H25A 109.5
C23 C25 H25B 109.5
C23 C25 H25C 109.5
H25A C25 H25B 109.5
H25A C25 H25C 109.5
H25B C25 H25C 109.5
C22 C26 H26 107.9
C22 C26 C27 110.9(5)
C22 C26 C28 112.1(5)
C27 C26 H26 107.9
C27 C26 C28 110.0(6)
C28 C26 H26 107.9
C26 C27 H27A 109.5
C26 C27 H27B 109.5
C26 C27 H27C 109.5
H27A C27 H27B 109.5
H27A C27 H27C 109.5
H27B C27 H27C 109.5
C26 C28 H28A 109.5
C26 C28 H28B 109.5
C26 C28 H28C 109.5
H28A C28 H28B 109.5
H28A C28 H28C 109.5
H28B C28 H28C 109.5
C1 N1 P1 132.6(4)
C1 N1 Ge1 130.1(4)
P1 N1 Ge1 95.9(2)
C17 N2 P1 127.8(4)
C17 N2 Ge1 135.2(4)
P1 N2 Ge1 95.6(2)
C5 P1 Ge1 125.5(2)
C11 P1 C5 106.5(3)
C11 P1 Ge1 128.0(2)
N1 P1 C5 112.3(3)
N1 P1 C11 117.2(3)
N1 P1 N2 92.2(3)
N1 P1 Ge1 46.19(18)
N2 P1 C5 116.2(3)
N2 P1 C11 112.3(3)
N2 P1 Ge1 46.01(16)
N1 Ge1 P1 37.95(14)
N1 Ge1 S1 122.71(18)
N1 Ge1 Cl1 106.88(17)
N2 Ge1 N1 76.3(2)
N2 Ge1 P1 38.39(14)
N2 Ge1 S1 128.48(16)
N2 Ge1 Cl1 102.88(16)
S1 Ge1 P1 138.30(8)
S1 Ge1 Cl1 113.23(8)
Cl1 Ge1 P1 108.42(7)

loop_
_geom_bond_atom_site_label_1
_geom_bond_atom_site_label_2
_geom_bond_distance
C1 C2 1.514(9)
C1 C3 1.522(9)
C1 C4 1.542(9)
C1 N1 1.498(7)
C2 H2A 0.98
C2 H2B 0.98
C2 H2C 0.98
C3 H3A 0.98
C3 H3B 0.98
C3 H3C 0.98
C4 H4A 0.98
C4 H4B 0.98
C4 H4C 0.98
C5 C6 1.395(8)
C5 C10 1.391(8)
C5 P1 1.805(7)
C6 H6 0.95
C6 C7 1.374(9)
C7 H7 0.95
C7 C8 1.391(9)
C8 H8 0.95
C8 C9 1.390(9)
C9 H9 0.95
C9 C10 1.388(9)
C10 H10 0.95
C11 C12 1.394(9)
C11 C16 1.391(9)
C11 P1 1.803(6)
C12 H12 0.95
C12 C13 1.389(9)
C13 H13 0.95
C13 C14 1.379(10)
C14 H14 0.95
C14 C15 1.362(10)
C15 H15 0.95
C15 C16 1.381(9)
C16 H16 0.95
C17 C18 1.406(8)
C17 C22 1.411(8)
C17 N2 1.457(7)
C18 C19 1.402(8)
C18 C23 1.524(9)
C19 H19 0.95
C19 C20 1.379(9)
C20 H20 0.95
C20 C21 1.370(9)
C21 H21 0.95
C21 C22 1.389(8)
C22 C26 1.518(9)
C23 H23 1
C23 C24 1.525(9)
C23 C25 1.552(8)
C24 H24A 0.98
C24 H24B 0.98
C24 H24C 0.98
C25 H25A 0.98
C25 H25B 0.98
C25 H25C 0.98
C26 H26 1
C26 C27 1.533(9)
C26 C28 1.534(8)
C27 H27A 0.98
C27 H27B 0.98
C27 H27C 0.98
C28 H28A 0.98
C28 H28B 0.98
C28 H28C 0.98
N1 P1 1.629(5)
N1 Ge1 1.912(5)
N2 P1 1.645(5)
N2 Ge1 1.905(5)
P1 Ge1 2.635(2)
S1 Ge1 2.048(2)
Cl1 Ge1 2.209(2)
